data_7034984
loop_
_publ_author_name
'de Krom, Iris'
'Lutz, Martin'
'M\"uller, Christian'

_publ_section_title
;
 2-(2'-Pyridyl)-4,6-diphenylphosphinine versus
 2-(2'-pyridyl)-4,6-diphenylpyridine: synthesis and characterization of
 novel Cr(0), Mo(0) and W(0) carbonyl complexes containing chelating P,N
 and N,N ligands.
;
_journal_issue 22
_journal_name_full 'Dalton transactions (Cambridge, England : 2003)'
_journal_page_first 10304
_journal_page_last 10314
_journal_paper_doi 10.1039/c5dt01261a
_journal_volume 44
_journal_year 2015
_chemical_formula_moiety 'C26 H16 Cr N2 O4'
_chemical_formula_sum 'C26 H16 Cr N2 O4'
_chemical_formula_weight 472.41
_space_group_crystal_system triclinic
_space_group_IT_number 2
_space_group_name_Hall '-P 1'
_space_group_name_H-M_alt 'P -1'
_symmetry_space_group_name_Hall '-P 1'
_symmetry_space_group_name_H-M 'P -1'
_atom_sites_solution_hydrogens difmap
_atom_sites_solution_primary heavy
_atom_sites_solution_secondary difmap
_audit_creation_method SHELXL-2014/7
_audit_update_record
;
2015-03-25 deposited with the CCDC.
2015-05-07 downloaded from the CCDC.
;
_cell_angle_alpha 100.514(1)
_cell_angle_beta 107.177(1)
_cell_angle_gamma 104.629(1)
_cell_formula_units_Z 2
_cell_length_a 9.5048(2)
_cell_length_b 10.4930(3)
_cell_length_c 12.1845(3)
_cell_measurement_reflns_used 17676
_cell_measurement_temperature 150(2)
_cell_measurement_theta_max 27.50
_cell_measurement_theta_min 1.82
_cell_volume 1079.06(5)
_computing_cell_refinement Peakref
_computing_data_collection Apex2
_computing_data_reduction 'Eval15, SADABS-2012/1'
_computing_structure_refinement 'SHELXL-2014/7 (Sheldrick, 2014)'
_computing_structure_solution SHELXT
_diffrn_ambient_temperature 150(2)
_diffrn_measured_fraction_theta_full 1.000
_diffrn_measured_fraction_theta_max 0.997
_diffrn_measurement_device_type 'Bruker Kappa ApexII'
_diffrn_measurement_method '\f and \w scans'
_diffrn_radiation_type MoK\a
_diffrn_radiation_wavelength 0.71073
_diffrn_reflns_av_R_equivalents 0.0111
_diffrn_reflns_av_unetI/netI 0.0096
_diffrn_reflns_laue_measured_fraction_full 1.000
_diffrn_reflns_laue_measured_fraction_max 0.997
_diffrn_reflns_limit_h_max 12
_diffrn_reflns_limit_h_min -12
_diffrn_reflns_limit_k_max 13
_diffrn_reflns_limit_k_min -13
_diffrn_reflns_limit_l_max 15
_diffrn_reflns_limit_l_min -15
_diffrn_reflns_number 19024
_diffrn_reflns_point_group_measured_fraction_full 1.000
_diffrn_reflns_point_group_measured_fraction_max 0.997
_diffrn_reflns_theta_full 25.242
_diffrn_reflns_theta_max 27.496
_diffrn_reflns_theta_min 1.821
_diffrn_source 'sealed tube'
_exptl_absorpt_coefficient_mu 0.567
_exptl_absorpt_correction_T_max 0.7456
_exptl_absorpt_correction_T_min 0.6980
_exptl_absorpt_correction_type multi-scan
_exptl_absorpt_process_details SADABS-2012/1
_exptl_crystal_colour 'dark red'
_exptl_crystal_density_diffrn 1.454
_exptl_crystal_description block
_exptl_crystal_F_000 484
_exptl_crystal_size_max 0.48
_exptl_crystal_size_mid 0.38
_exptl_crystal_size_min 0.16
_refine_diff_density_max 0.374
_refine_diff_density_min -0.389
_refine_diff_density_rms 0.045
_refine_ls_extinction_method none
_refine_ls_goodness_of_fit_ref 1.065
_refine_ls_hydrogen_treatment mixed
_refine_ls_matrix_type full
_refine_ls_number_parameters 306
_refine_ls_number_reflns 4942
_refine_ls_number_restraints 0
_refine_ls_restrained_S_all 1.065
_refine_ls_R_factor_all 0.0256
_refine_ls_R_factor_gt 0.0247
_refine_ls_shift/su_max 0.001
_refine_ls_shift/su_mean 0.000
_refine_ls_structure_factor_coef Fsqd
_refine_ls_weighting_details 'w=1/[\s^2^(Fo^2^)+(0.0247P)^2^+0.7283P] where P=(Fo^2^+2Fc^2^)/3'
_refine_ls_weighting_scheme calc
_refine_ls_wR_factor_gt 0.0660
_refine_ls_wR_factor_ref 0.0664
_reflns_Friedel_coverage 0.000
_reflns_number_gt 4747
_reflns_number_total 4942
_reflns_threshold_expression 'I > 2\s(I)'
_cod_data_source_file c5dt01261a2.cif
_cod_data_source_block l0482a
_cod_depositor_comments 'Adding full bibliography for 7034982--7034986.cif.'
_cod_original_cell_volume 1079.05(5)
_cod_database_code 7034984
_shelx_shelxl_version_number 2014/7
_shelx_space_group_comment
;
The symmetry employed for this shelxl refinement is uniquely defined
by the following loop, which should always be used as a source of
symmetry information in preference to the above space-group names.
They are only intended as comments.
;

loop_
_space_group_symop_operation_xyz
'x, y, z'
'-x, -y, -z'

loop_
_atom_site_label
_atom_site_type_symbol
_atom_site_fract_x
_atom_site_fract_y
_atom_site_fract_z
_atom_site_U_iso_or_equiv
_atom_site_adp_type
_atom_site_occupancy
_atom_site_site_symmetry_order
_atom_site_calc_flag
_atom_site_refinement_flags_posn
_atom_site_refinement_flags_adp
Cr1 Cr 0.34168(2) 0.27708(2) 0.18737(2) 0.01321(6) Uani 1 1 d . .
O1 O 0.39770(15) 0.32451(14) 0.45255(10) 0.0396(3) Uani 1 1 d . .
O2 O 0.11082(11) 0.41870(10) 0.21189(10) 0.0262(2) Uani 1 1 d . .
O3 O 0.19911(12) 0.23263(10) -0.08165(9) 0.0267(2) Uani 1 1 d . .
O4 O 0.08245(12) 0.02517(11) 0.15562(11) 0.0353(3) Uani 1 1 d . .
N1 N 0.54912(11) 0.44231(10) 0.21679(9) 0.01309(19) Uani 1 1 d . .
N2 N 0.50710(12) 0.17838(10) 0.17994(9) 0.0152(2) Uani 1 1 d . .
C1 C 0.56671(13) 0.57780(12) 0.23800(10) 0.0135(2) Uani 1 1 d . .
C2 C 0.71183(14) 0.67836(12) 0.29691(11) 0.0154(2) Uani 1 1 d . .
H2 H 0.7147(18) 0.7709(17) 0.3119(14) 0.020(4) Uiso 1 1 d . .
C3 C 0.84760(14) 0.64363(12) 0.33006(11) 0.0150(2) Uani 1 1 d . .
C4 C 0.82937(14) 0.50404(13) 0.29753(11) 0.0158(2) Uani 1 1 d . .
H4 H 0.9163(19) 0.4748(16) 0.3114(14) 0.020(4) Uiso 1 1 d . .
C5 C 0.68127(14) 0.40753(12) 0.24233(11) 0.0141(2) Uani 1 1 d . .
C6 C 0.65569(14) 0.25882(12) 0.20809(11) 0.0151(2) Uani 1 1 d . .
C7 C 0.77364(15) 0.20365(13) 0.20389(12) 0.0196(3) Uani 1 1 d . .
H7 H 0.8767 0.2623 0.2226 0.024 Uiso 1 1 calc R U
C8 C 0.73909(16) 0.06262(14) 0.17216(13) 0.0220(3) Uani 1 1 d . .
H8 H 0.8177 0.0231 0.1683 0.026 Uiso 1 1 calc R U
C9 C 0.58768(16) -0.01990(13) 0.14612(12) 0.0216(3) Uani 1 1 d . .
H9 H 0.5612 -0.1169 0.1257 0.026 Uiso 1 1 calc R U
C10 C 0.47577(15) 0.04149(13) 0.15034(12) 0.0192(2) Uani 1 1 d . .
H10 H 0.3720 -0.0156 0.1315 0.023 Uiso 1 1 calc R U
C11 C 0.42766(13) 0.61988(12) 0.19105(11) 0.0137(2) Uani 1 1 d . .
C12 C 0.34115(14) 0.57480(13) 0.06849(11) 0.0165(2) Uani 1 1 d . .
H12 H 0.3702 0.5162 0.0165 0.020 Uiso 1 1 calc R U
C13 C 0.21273(15) 0.61532(14) 0.02230(12) 0.0205(3) Uani 1 1 d . .
H13 H 0.1528 0.5828 -0.0609 0.025 Uiso 1 1 calc R U
C14 C 0.17200(15) 0.70341(14) 0.09775(13) 0.0218(3) Uani 1 1 d . .
H14 H 0.0842 0.7311 0.0662 0.026 Uiso 1 1 calc R U
C15 C 0.25951(15) 0.75083(13) 0.21913(12) 0.0204(3) Uani 1 1 d . .
H15 H 0.2323 0.8120 0.2704 0.024 Uiso 1 1 calc R U
C16 C 0.38705(14) 0.70926(13) 0.26611(11) 0.0171(2) Uani 1 1 d . .
H16 H 0.4465 0.7418 0.3494 0.021 Uiso 1 1 calc R U
C17 C 1.00318(14) 0.74934(13) 0.39425(11) 0.0167(2) Uani 1 1 d . .
C18 C 1.12747(15) 0.71663(15) 0.46436(12) 0.0229(3) Uani 1 1 d . .
H18 H 1.1123 0.6257 0.4709 0.027 Uiso 1 1 calc R U
C19 C 1.27289(16) 0.81602(17) 0.52451(12) 0.0277(3) Uani 1 1 d . .
H19 H 1.3566 0.7925 0.5714 0.033 Uiso 1 1 calc R U
C20 C 1.29647(16) 0.94931(16) 0.51647(13) 0.0288(3) Uani 1 1 d . .
H20 H 1.3958 1.0173 0.5583 0.035 Uiso 1 1 calc R U
C21 C 1.17479(17) 0.98303(14) 0.44725(14) 0.0270(3) Uani 1 1 d . .
H21 H 1.1908 1.0743 0.4415 0.032 Uiso 1 1 calc R U
C22 C 1.02905(15) 0.88379(13) 0.38597(12) 0.0209(3) Uani 1 1 d . .
H22 H 0.9464 0.9077 0.3381 0.025 Uiso 1 1 calc R U
C23 C 0.38882(15) 0.30752(14) 0.35487(12) 0.0214(3) Uani 1 1 d . .
C24 C 0.20443(14) 0.37003(13) 0.20012(11) 0.0174(2) Uani 1 1 d . .
C25 C 0.25940(14) 0.24913(12) 0.01863(12) 0.0176(2) Uani 1 1 d . .
C26 C 0.18461(15) 0.12099(14) 0.16748(12) 0.0212(3) Uani 1 1 d . .

loop_
_atom_site_aniso_label
_atom_site_aniso_U_11
_atom_site_aniso_U_22
_atom_site_aniso_U_33
_atom_site_aniso_U_23
_atom_site_aniso_U_13
_atom_site_aniso_U_12
Cr1 0.00996(10) 0.01310(10) 0.01713(10) 0.00532(7) 0.00555(7) 0.00308(7)
O1 0.0454(7) 0.0544(8) 0.0240(6) 0.0157(5) 0.0156(5) 0.0177(6)
O2 0.0175(5) 0.0257(5) 0.0423(6) 0.0124(4) 0.0159(4) 0.0103(4)
O3 0.0300(5) 0.0244(5) 0.0198(5) 0.0039(4) 0.0046(4) 0.0059(4)
O4 0.0227(5) 0.0248(5) 0.0555(7) 0.0140(5) 0.0158(5) -0.0009(4)
N1 0.0115(4) 0.0137(5) 0.0150(5) 0.0047(4) 0.0057(4) 0.0040(4)
N2 0.0144(5) 0.0141(5) 0.0182(5) 0.0058(4) 0.0066(4) 0.0046(4)
C1 0.0133(5) 0.0146(5) 0.0145(5) 0.0050(4) 0.0067(4) 0.0050(4)
C2 0.0154(6) 0.0132(6) 0.0176(6) 0.0039(4) 0.0063(5) 0.0043(4)
C3 0.0130(5) 0.0166(6) 0.0147(5) 0.0045(4) 0.0055(4) 0.0031(4)
C4 0.0121(5) 0.0180(6) 0.0188(6) 0.0063(5) 0.0063(5) 0.0059(5)
C5 0.0131(5) 0.0151(6) 0.0167(5) 0.0061(4) 0.0073(4) 0.0054(4)
C6 0.0144(5) 0.0145(6) 0.0185(6) 0.0065(4) 0.0072(5) 0.0053(4)
C7 0.0155(6) 0.0185(6) 0.0281(7) 0.0085(5) 0.0102(5) 0.0068(5)
C8 0.0219(6) 0.0200(6) 0.0301(7) 0.0090(5) 0.0122(5) 0.0119(5)
C9 0.0252(7) 0.0141(6) 0.0278(7) 0.0066(5) 0.0109(5) 0.0080(5)
C10 0.0180(6) 0.0148(6) 0.0242(6) 0.0062(5) 0.0079(5) 0.0036(5)
C11 0.0116(5) 0.0117(5) 0.0189(6) 0.0059(4) 0.0064(4) 0.0031(4)
C12 0.0174(6) 0.0160(6) 0.0178(6) 0.0053(5) 0.0077(5) 0.0062(5)
C13 0.0186(6) 0.0239(6) 0.0191(6) 0.0089(5) 0.0046(5) 0.0075(5)
C14 0.0169(6) 0.0242(7) 0.0301(7) 0.0130(5) 0.0092(5) 0.0114(5)
C15 0.0208(6) 0.0180(6) 0.0279(7) 0.0065(5) 0.0136(5) 0.0097(5)
C16 0.0167(6) 0.0152(6) 0.0186(6) 0.0034(5) 0.0067(5) 0.0043(5)
C17 0.0131(5) 0.0190(6) 0.0154(5) 0.0015(5) 0.0061(4) 0.0023(5)
C18 0.0170(6) 0.0279(7) 0.0206(6) 0.0077(5) 0.0043(5) 0.0042(5)
C19 0.0153(6) 0.0406(8) 0.0194(6) 0.0047(6) 0.0020(5) 0.0036(6)
C20 0.0169(6) 0.0316(8) 0.0230(7) -0.0074(6) 0.0066(5) -0.0057(6)
C21 0.0233(7) 0.0182(6) 0.0330(7) -0.0034(5) 0.0140(6) -0.0011(5)
C22 0.0172(6) 0.0179(6) 0.0256(6) 0.0014(5) 0.0094(5) 0.0037(5)
C23 0.0177(6) 0.0233(6) 0.0254(7) 0.0104(5) 0.0083(5) 0.0073(5)
C24 0.0137(5) 0.0165(6) 0.0212(6) 0.0071(5) 0.0065(5) 0.0018(5)
C25 0.0151(6) 0.0130(6) 0.0244(6) 0.0038(5) 0.0083(5) 0.0037(5)
C26 0.0167(6) 0.0206(6) 0.0279(7) 0.0086(5) 0.0088(5) 0.0066(5)

loop_
_atom_type_symbol
_atom_type_description
_atom_type_scat_dispersion_real
_atom_type_scat_dispersion_imag
_atom_type_scat_source
C C 0.0033 0.0016 'International Tables Vol C Tables 4.2.6.8 and 6.1.1.4'
H H 0.0000 0.0000 'International Tables Vol C Tables 4.2.6.8 and 6.1.1.4'
Cr Cr 0.3209 0.6236 'International Tables Vol C Tables 4.2.6.8 and 6.1.1.4'
N N 0.0061 0.0033 'International Tables Vol C Tables 4.2.6.8 and 6.1.1.4'
O O 0.0106 0.0060 'International Tables Vol C Tables 4.2.6.8 and 6.1.1.4'

loop_
_geom_angle_atom_site_label_1
_geom_angle_atom_site_label_2
_geom_angle_atom_site_label_3
_geom_angle
C26 Cr1 C24 86.52(6)
C26 Cr1 C23 87.12(6)
C24 Cr1 C23 82.90(6)
C26 Cr1 C25 88.00(6)
C24 Cr1 C25 87.90(5)
C23 Cr1 C25 169.83(5)
C26 Cr1 N2 95.48(5)
C24 Cr1 N2 177.21(5)
C23 Cr1 N2 95.24(5)
C25 Cr1 N2 94.11(5)
C26 Cr1 N1 171.36(5)
C24 Cr1 N1 101.71(5)
C23 Cr1 N1 91.24(5)
C25 Cr1 N1 94.87(5)
N2 Cr1 N1 76.20(4)
C1 N1 C5 117.07(10)
C1 N1 Cr1 127.11(8)
C5 N1 Cr1 114.11(8)
C10 N2 C6 117.98(11)
C10 N2 Cr1 124.69(8)
C6 N2 Cr1 117.33(8)
N1 C1 C2 122.04(11)
N1 C1 C11 118.84(10)
C2 C1 C11 119.04(10)
C1 C2 C3 121.04(11)
C1 C2 H2 117.4(10)
C3 C2 H2 121.6(10)
C2 C3 C4 116.35(11)
C2 C3 C17 121.81(11)
C4 C3 C17 121.83(11)
C5 C4 C3 120.19(11)
C5 C4 H4 119.4(10)
C3 C4 H4 120.4(10)
N1 C5 C4 122.83(11)
N1 C5 C6 114.89(10)
C4 C5 C6 122.28(11)
N2 C6 C7 121.87(11)
N2 C6 C5 114.70(10)
C7 C6 C5 123.43(11)
C8 C7 C6 119.38(12)
C8 C7 H7 120.3
C6 C7 H7 120.3
C7 C8 C9 118.80(12)
C7 C8 H8 120.6
C9 C8 H8 120.6
C10 C9 C8 118.85(12)
C10 C9 H9 120.6
C8 C9 H9 120.6
N2 C10 C9 123.09(12)
N2 C10 H10 118.5
C9 C10 H10 118.5
C16 C11 C12 119.44(11)
C16 C11 C1 121.19(11)
C12 C11 C1 119.28(11)
C13 C12 C11 120.26(11)
C13 C12 H12 119.9
C11 C12 H12 119.9
C14 C13 C12 120.00(12)
C14 C13 H13 120.0
C12 C13 H13 120.0
C15 C14 C13 119.98(12)
C15 C14 H14 120.0
C13 C14 H14 120.0
C14 C15 C16 120.28(12)
C14 C15 H15 119.9
C16 C15 H15 119.9
C15 C16 C11 120.03(12)
C15 C16 H16 120.0
C11 C16 H16 120.0
C22 C17 C18 118.48(12)
C22 C17 C3 120.76(11)
C18 C17 C3 120.76(12)
C19 C18 C17 120.56(13)
C19 C18 H18 119.7
C17 C18 H18 119.7
C20 C19 C18 120.34(14)
C20 C19 H19 119.8
C18 C19 H19 119.8
C21 C20 C19 119.73(13)
C21 C20 H20 120.1
C19 C20 H20 120.1
C20 C21 C22 120.28(14)
C20 C21 H21 119.9
C22 C21 H21 119.9
C21 C22 C17 120.61(13)
C21 C22 H22 119.7
C17 C22 H22 119.7
O1 C23 Cr1 171.28(12)
O2 C24 Cr1 173.48(11)
O3 C25 Cr1 174.56(11)
O4 C26 Cr1 177.70(12)

loop_
_geom_bond_atom_site_label_1
_geom_bond_atom_site_label_2
_geom_bond_distance
Cr1 C26 1.8375(13)
Cr1 C24 1.8396(13)
Cr1 C23 1.9021(14)
Cr1 C25 1.9076(13)
Cr1 N2 2.1037(10)
Cr1 N1 2.1566(10)
O1 C23 1.1450(18)
O2 C24 1.1624(16)
O3 C25 1.1447(16)
O4 C26 1.1600(17)
N1 C1 1.3550(15)
N1 C5 1.3601(15)
N2 C10 1.3466(16)
N2 C6 1.3530(15)
C1 C2 1.3910(17)
C1 C11 1.4864(16)
C2 C3 1.3945(17)
C2 H2 0.946(16)
C3 C4 1.3971(17)
C3 C17 1.4834(16)
C4 C5 1.3898(17)
C4 H4 0.933(16)
C5 C6 1.4762(16)
C6 C7 1.3948(17)
C7 C8 1.3848(18)
C7 H7 0.9500
C8 C9 1.3864(19)
C8 H8 0.9500
C9 C10 1.3839(18)
C9 H9 0.9500
C10 H10 0.9500
C11 C16 1.3941(17)
C11 C12 1.3966(17)
C12 C13 1.3896(17)
C12 H12 0.9500
C13 C14 1.3894(19)
C13 H13 0.9500
C14 C15 1.3865(19)
C14 H14 0.9500
C15 C16 1.3914(17)
C15 H15 0.9500
C16 H16 0.9500
C17 C22 1.3973(18)
C17 C18 1.3996(18)
C18 C19 1.3892(19)
C18 H18 0.9500
C19 C20 1.386(2)
C19 H19 0.9500
C20 C21 1.383(2)
C20 H20 0.9500
C21 C22 1.3919(19)
C21 H21 0.9500
C22 H22 0.9500

loop_
_geom_torsion_atom_site_label_1
_geom_torsion_atom_site_label_2
_geom_torsion_atom_site_label_3
_geom_torsion_atom_site_label_4
_geom_torsion
C5 N1 C1 C2 -7.84(17)
Cr1 N1 C1 C2 156.29(9)
C5 N1 C1 C11 168.79(10)
Cr1 N1 C1 C11 -27.07(15)
N1 C1 C2 C3 4.21(18)
C11 C1 C2 C3 -172.43(11)
C1 C2 C3 C4 1.94(18)
C1 C2 C3 C17 -179.23(11)
C2 C3 C4 C5 -4.12(17)
C17 C3 C4 C5 177.05(11)
C1 N1 C5 C4 5.60(17)
Cr1 N1 C5 C4 -160.59(9)
C1 N1 C5 C6 -175.03(10)
Cr1 N1 C5 C6 18.79(13)
C3 C4 C5 N1 0.39(18)
C3 C4 C5 C6 -178.94(11)
C10 N2 C6 C7 1.76(18)
Cr1 N2 C6 C7 -178.83(9)
C10 N2 C6 C5 -178.58(11)
Cr1 N2 C6 C5 0.83(14)
N1 C5 C6 N2 -13.22(15)
C4 C5 C6 N2 166.16(11)
N1 C5 C6 C7 166.43(12)
C4 C5 C6 C7 -14.19(19)
N2 C6 C7 C8 -1.2(2)
C5 C6 C7 C8 179.19(12)
C6 C7 C8 C9 -0.4(2)
C7 C8 C9 C10 1.3(2)
C6 N2 C10 C9 -0.79(19)
Cr1 N2 C10 C9 179.84(10)
C8 C9 C10 N2 -0.8(2)
N1 C1 C11 C16 126.15(12)
C2 C1 C11 C16 -57.11(16)
N1 C1 C11 C12 -57.31(15)
C2 C1 C11 C12 119.43(13)
C16 C11 C12 C13 -1.99(18)
C1 C11 C12 C13 -178.59(11)
C11 C12 C13 C14 1.41(19)
C12 C13 C14 C15 0.0(2)
C13 C14 C15 C16 -0.8(2)
C14 C15 C16 C11 0.19(19)
C12 C11 C16 C15 1.19(18)
C1 C11 C16 C15 177.72(11)
C2 C3 C17 C22 -23.83(18)
C4 C3 C17 C22 154.94(12)
C2 C3 C17 C18 156.27(12)
C4 C3 C17 C18 -24.97(18)
C22 C17 C18 C19 0.2(2)
C3 C17 C18 C19 -179.87(12)
C17 C18 C19 C20 0.4(2)
C18 C19 C20 C21 -0.6(2)
C19 C20 C21 C22 0.1(2)
C20 C21 C22 C17 0.6(2)
C18 C17 C22 C21 -0.72(19)
C3 C17 C22 C21 179.37(12)
